data_4113266
loop_
_publ_author_name
'Masaya Ichikawa'
'Masaki Takahashi'
'Sakae Aoyagi'
'Chihiro Kibayashi'

_publ_contact_author_address
;
School of Pharmacy, Tokyo University of Pharmacy and Life Science,
Horinouchi Hachioji, Tokyo, 192-0392, Japan
;
_publ_contact_author_email ' kibayasi@ps.toyaku.ac.jp '
_publ_contact_author_name 'Chihiro Kubayashi '
_publ_section_title
;
 Total Synthesis of (-)-Incarvilline, (+)-Incarvine C, and
 (-)-Incarvillateine
;
_journal_name_full 'Journal of the American Chemical Society'
_journal_page_first 16553
_journal_page_last 16558
_journal_paper_doi 10.1021/ja0401702
_journal_volume 126
_journal_year 2004
_chemical_absolute_configuration unk
_chemical_formula_moiety 'C18 H18 O6 S '
_chemical_formula_sum 'C18 H18 O6 S'
_chemical_formula_weight 362.400
_chemical_name_systematic
;
 Methyl 
(2E)-3-(3-Methoxy-4-{[(4-methylphenyl)sulfonyl]oxy}phenyl)-2-propenoate
;
_space_group_IT_number 15
_symmetry_cell_setting monoclinic
_symmetry_space_group_name_Hall '-C 2yc'
_symmetry_space_group_name_H-M 'C 1 2/c 1'
_cell_angle_alpha 90.00
_cell_angle_beta 91.735(6)
_cell_angle_gamma 90.00
_cell_formula_units_Z 8
_cell_length_a 24.603(2)
_cell_length_b 8.8580(9)
_cell_length_c 15.656(2)
_cell_measurement_reflns_used 3639
_cell_measurement_temperature 100
_cell_measurement_theta_max 27.13
_cell_measurement_theta_min 2.08
_cell_volume 3410.4(6)
_computing_cell_refinement Scalepack(HKL)
_computing_data_collection 'DIP Image plate'
_computing_data_reduction 'maXus (Mackay et al., 1999)'
_computing_structure_refinement 'SHELXL-97 (Sheldrick, 1997)'
_diffrn_measured_fraction_theta_full 0.902
_diffrn_measured_fraction_theta_max 0.902
_diffrn_measurement_device 'DIP Image plate'
_diffrn_measurement_method IP
_diffrn_orient_matrix_type X=UH
_diffrn_orient_matrix_UB_11 0.00754
_diffrn_orient_matrix_UB_12 -0.03374
_diffrn_orient_matrix_UB_13 0.02142
_diffrn_orient_matrix_UB_21 0.00662
_diffrn_orient_matrix_UB_22 0.06133
_diffrn_orient_matrix_UB_23 0.09426
_diffrn_orient_matrix_UB_31 -0.06228
_diffrn_orient_matrix_UB_32 -0.00957
_diffrn_orient_matrix_UB_33 0.01060
_diffrn_radiation_source 'fine-focus sealed tube'
_diffrn_radiation_type ' MoK\a'
_diffrn_radiation_wavelength_id all
_diffrn_reflns_av_R_equivalents 0.021
_diffrn_reflns_limit_h_max 31
_diffrn_reflns_limit_h_min 0
_diffrn_reflns_limit_k_max 11
_diffrn_reflns_limit_k_min 0
_diffrn_reflns_limit_l_max 20
_diffrn_reflns_limit_l_min -20
_diffrn_reflns_number 3639
_diffrn_reflns_theta_full 27.13
_diffrn_reflns_theta_max 27.13
_diffrn_reflns_theta_min 2.08
_exptl_absorpt_coefficient_mu 0.222
_exptl_absorpt_correction_type none
_exptl_crystal_colour Colourless
_exptl_crystal_density_diffrn 1.412
_exptl_crystal_description Prism
_exptl_crystal_F_000 1520.0
_exptl_crystal_size_max 0.40
_exptl_crystal_size_mid 0.30
_exptl_crystal_size_min 0.25
_refine_diff_density_max 0.390
_refine_diff_density_min -0.442
_refine_diff_density_rms 0.109
_refine_ls_extinction_coef 0.0059(6)
_refine_ls_extinction_expression Fc^*^=kFc[1+0.001xFc^2^\l^3^/sin(2\q)]^-1/4^
_refine_ls_extinction_method SHELXL
_refine_ls_goodness_of_fit_ref 1.044
_refine_ls_hydrogen_treatment noref
_refine_ls_matrix_type full
_refine_ls_number_parameters 230
_refine_ls_number_reflns 3407
_refine_ls_number_restraints 0
_refine_ls_restrained_S_all 1.044
_refine_ls_R_factor_all 0.0521
_refine_ls_R_factor_gt 0.0450
_refine_ls_shift/su_max 0.000
_refine_ls_shift/su_mean 0.000
_refine_ls_structure_factor_coef Fsqd
_refine_ls_weighting_details 'calc w=1/[\s^2^(Fo^2^)+(0.0700P)^2^+3.4269P] where P=(Fo^2^+2Fc^2^)/3'
_refine_ls_weighting_scheme calc
_refine_ls_wR_factor_gt 0.1173
_refine_ls_wR_factor_ref 0.1226
_reflns_number_gt 2980
_reflns_number_total 3407
_reflns_threshold_expression >2sigma(I)
_cod_data_source_file ja0401702_4.cif
_cod_data_source_block 34g
_cod_original_sg_symbol_Hall '-C 2yc '
_cod_original_sg_symbol_H-M 'C 2/c '
_cod_original_formula_sum 'C18 H18 O6 S '
_cod_database_code 4113266

loop_
_symmetry_equiv_pos_as_xyz
+X,+Y,+Z
-X,-Y,-Z
'-X+ 1/2,-Y+ 1/2,-Z'
'+X+ 1/2,+Y+ 1/2,+Z'
'-X,+Y,-Z+ 1/2'
'+X,-Y,+Z+ 1/2'
'+X+ 1/2,-Y+ 1/2,+Z+ 1/2'
'-X+ 1/2,+Y+ 1/2,-Z+ 1/2'

loop_
_atom_site_label
_atom_site_type_symbol
_atom_site_fract_x
_atom_site_fract_y
_atom_site_fract_z
_atom_site_U_iso_or_equiv
_atom_site_adp_type
_atom_site_occupancy
_atom_site_symmetry_multiplicity
_atom_site_calc_flag
_atom_site_refinement_flags
C1 C -0.07164(7) -0.5777(2) 0.55992(11) 0.0209(4) Uani 1 1 d .
C2 C -0.02671(7) -0.4907(2) 0.60059(11) 0.0207(4) Uani 1 1 d .
C3 C -0.02528(7) -0.3415(2) 0.59118(12) 0.0230(4) Uani 1 1 d .
C4 C 0.01384(7) -0.2337(2) 0.62876(11) 0.0194(4) Uani 1 1 d .
C5 C 0.05981(7) -0.2799(2) 0.67684(11) 0.0184(4) Uani 1 1 d .
C6 C 0.09358(7) -0.1730(2) 0.71578(11) 0.0179(4) Uani 1 1 d .
C7 C 0.08073(7) -0.01942(19) 0.70688(11) 0.0186(4) Uani 1 1 d .
C8 C 0.03632(7) 0.0281(2) 0.65838(12) 0.0226(4) Uani 1 1 d .
C9 C 0.00338(7) -0.0799(2) 0.61823(13) 0.0240(4) Uani 1 1 d .
C10 C 0.17398(7) 0.14351(19) 0.62395(11) 0.0193(4) Uani 1 1 d .
C11 C 0.16259(7) 0.2003(2) 0.54216(12) 0.0222(4) Uani 1 1 d .
C12 C 0.19052(7) 0.1406(2) 0.47437(12) 0.0252(4) Uani 1 1 d .
C13 C 0.22969(7) 0.0282(2) 0.48659(12) 0.0233(4) Uani 1 1 d .
C14 C 0.24016(7) -0.0265(2) 0.56918(12) 0.0223(4) Uani 1 1 d .
C15 C 0.21238(7) 0.0297(2) 0.63813(12) 0.0213(4) Uani 1 1 d .
C16 C -0.11117(7) -0.8182(2) 0.54124(12) 0.0238(4) Uani 1 1 d .
C17 C 0.15474(8) -0.3613(2) 0.76922(12) 0.0258(4) Uani 1 1 d .
C18 C 0.26044(8) -0.0329(2) 0.41205(13) 0.0304(4) Uani 1 1 d .
O20 O 0.17971(6) 0.27480(15) 0.77463(9) 0.0276(3) Uani 1 1 d .
O21 O 0.09966(5) 0.32461(15) 0.68068(9) 0.0268(3) Uani 1 1 d .
O22 O 0.11401(5) 0.08044(14) 0.75555(8) 0.0221(3) Uani 1 1 d .
O23 O 0.13909(5) -0.20510(14) 0.76443(8) 0.0226(3) Uani 1 1 d .
O24 O -0.06724(5) -0.72621(14) 0.57606(8) 0.0228(3) Uani 1 1 d .
O25 O -0.10878(6) -0.52485(16) 0.51758(11) 0.0382(4) Uani 1 1 d .
S19 S 0.141076(18) 0.22337(5) 0.71109(3) 0.02104(16) Uani 1 1 d .
H2 H 0.0004 -0.5398 0.6326 0.025 Uiso 1 1 calc R
H3 H -0.0527 -0.3002 0.5562 0.028 Uiso 1 1 calc R
H5 H 0.0677 -0.3821 0.6827 0.022 Uiso 1 1 calc R
H8 H 0.0285 0.1303 0.6526 0.027 Uiso 1 1 calc R
H9 H -0.0261 -0.0491 0.5839 0.029 Uiso 1 1 calc R
H11 H 0.1369 0.2762 0.5334 0.027 Uiso 1 1 calc R
H12 H 0.1830 0.1764 0.4194 0.030 Uiso 1 1 calc R
H14 H 0.2661 -0.1016 0.5780 0.027 Uiso 1 1 calc R
H15 H 0.2192 -0.0079 0.6929 0.026 Uiso 1 1 calc R
H16A H -0.1454 -0.7744 0.5558 0.036 Uiso 1 1 calc R
H16B H -0.1085 -0.9182 0.5646 0.036 Uiso 1 1 calc R
H16C H -0.1088 -0.8230 0.4802 0.036 Uiso 1 1 calc R
H17A H 0.1270 -0.4179 0.7967 0.039 Uiso 1 1 calc R
H17B H 0.1884 -0.3704 0.8016 0.039 Uiso 1 1 calc R
H17C H 0.1593 -0.3998 0.7126 0.039 Uiso 1 1 calc R
H18A H 0.2419 -0.1201 0.3892 0.046 Uiso 1 1 calc R
H18B H 0.2966 -0.0606 0.4310 0.046 Uiso 1 1 calc R
H18C H 0.2624 0.0431 0.3686 0.046 Uiso 1 1 calc R

loop_
_atom_site_aniso_label
_atom_site_aniso_U_11
_atom_site_aniso_U_22
_atom_site_aniso_U_33
_atom_site_aniso_U_23
_atom_site_aniso_U_13
_atom_site_aniso_U_12
C1 0.0193(8) 0.0178(9) 0.0254(9) 0.0020(7) -0.0008(6) 0.0004(7)
C2 0.0166(8) 0.0209(9) 0.0243(9) 0.0002(7) -0.0024(6) 0.0001(7)
C3 0.0174(8) 0.0221(9) 0.0290(10) 0.0024(7) -0.0050(7) -0.0003(7)
C4 0.0163(8) 0.0175(9) 0.0245(9) -0.0003(7) 0.0006(6) -0.0022(7)
C5 0.0199(8) 0.0166(8) 0.0186(8) -0.0005(6) 0.0015(6) 0.0007(7)
C6 0.0191(8) 0.0179(9) 0.0166(8) 0.0006(6) 0.0004(6) 0.0007(7)
C7 0.0221(8) 0.0152(8) 0.0186(8) -0.0027(6) 0.0021(6) -0.0022(7)
C8 0.0224(9) 0.0138(8) 0.0314(10) 0.0008(7) -0.0005(7) 0.0012(7)
C9 0.0184(8) 0.0204(9) 0.0330(10) 0.0031(7) -0.0037(7) 0.0011(7)
C10 0.0204(8) 0.0142(8) 0.0229(9) 0.0001(6) -0.0059(6) -0.0043(7)
C11 0.0230(9) 0.0172(9) 0.0258(9) 0.0037(7) -0.0081(7) -0.0036(7)
C12 0.0294(10) 0.0227(9) 0.0231(9) 0.0052(7) -0.0080(7) -0.0082(8)
C13 0.0218(9) 0.0225(10) 0.0254(9) -0.0016(7) -0.0031(7) -0.0100(8)
C14 0.0205(9) 0.0179(9) 0.0281(10) 0.0002(7) -0.0039(7) -0.0015(7)
C15 0.0234(9) 0.0177(9) 0.0224(9) 0.0038(7) -0.0061(6) -0.0024(7)
C16 0.0204(9) 0.0193(9) 0.0315(10) -0.0020(7) -0.0041(7) -0.0042(7)
C17 0.0289(10) 0.0170(9) 0.0309(10) -0.0030(7) -0.0082(7) 0.0050(8)
C18 0.0336(11) 0.0311(11) 0.0267(10) -0.0045(8) 0.0019(8) -0.0092(9)
O20 0.0333(7) 0.0202(7) 0.0286(7) -0.0049(5) -0.0102(6) -0.0039(6)
O21 0.0289(7) 0.0150(6) 0.0360(8) -0.0006(5) -0.0055(6) 0.0038(5)
O22 0.0296(7) 0.0149(6) 0.0215(6) -0.0026(5) -0.0026(5) -0.0025(5)
O23 0.0266(7) 0.0152(6) 0.0255(7) -0.0016(5) -0.0095(5) 0.0019(5)
O24 0.0197(6) 0.0160(7) 0.0321(7) 0.0006(5) -0.0077(5) -0.0023(5)
O25 0.0301(8) 0.0232(8) 0.0597(10) 0.0072(7) -0.0241(7) -0.0027(6)
S19 0.0257(3) 0.0129(3) 0.0242(3) -0.00223(15) -0.00613(17) -0.00059(17)

loop_
_atom_type_symbol
_atom_type_description
_atom_type_scat_dispersion_real
_atom_type_scat_dispersion_imag
_atom_type_scat_source
C C 0.0033 0.0016 'International Tables Vol C Tables 4.2.6.8 and 6.1.1.4'
H H 0.0000 0.0000 'International Tables Vol C Tables 4.2.6.8 and 6.1.1.4'
O O 0.0106 0.0060 'International Tables Vol C Tables 4.2.6.8 and 6.1.1.4'
S S 0.1246 0.1234 'International Tables Vol C Tables 4.2.6.8 and 6.1.1.4'

loop_
_diffrn_radiation_wavelength
0.71073

loop_
_geom_angle_atom_site_label_1
_geom_angle_atom_site_label_2
_geom_angle_atom_site_label_3
_geom_angle
O25 C1 O24 122.58(17)
O25 C1 C2 125.37(17)
O24 C1 C2 112.05(15)
C3 C2 C1 119.54(16)
C2 C3 C4 128.45(17)
C9 C4 C5 119.48(16)
C9 C4 C3 118.16(16)
C5 C4 C3 122.32(16)
C6 C5 C4 119.95(16)
O23 C6 C5 124.94(16)
O23 C6 C7 115.86(15)
C5 C6 C7 119.19(16)
C8 C7 C6 121.57(16)
C8 C7 O22 122.91(16)
C6 C7 O22 115.37(15)
C7 C8 C9 118.73(16)
C8 C9 C4 120.99(17)
C15 C10 C11 121.51(17)
C15 C10 S19 119.57(13)
C11 C10 S19 118.87(14)
C12 C11 C10 118.32(17)
C11 C12 C13 121.57(17)
C12 C13 C14 118.80(17)
C12 C13 C18 120.68(17)
C14 C13 C18 120.52(18)
C15 C14 C13 120.94(18)
C14 C15 C10 118.85(16)
C7 O22 S19 120.20(11)
C6 O23 C17 116.33(14)
C1 O24 C16 115.19(14)
O21 S19 O20 118.98(8)
O21 S19 O22 109.87(8)
O20 S19 O22 103.07(8)
O21 S19 C10 109.57(8)
O20 S19 C10 110.89(8)
O22 S19 C10 103.12(7)
C3 C2 H2 120.2
C1 C2 H2 120.2
C2 C3 H3 115.8
C4 C3 H3 115.8
C6 C5 H5 120.0
C4 C5 H5 120.0
C7 C8 H8 120.6
C9 C8 H8 120.6
C8 C9 H9 119.5
C4 C9 H9 119.5
C12 C11 H11 120.8
C10 C11 H11 120.8
C11 C12 H12 119.2
C13 C12 H12 119.2
C15 C14 H14 119.5
C13 C14 H14 119.5
C14 C15 H15 120.6
C10 C15 H15 120.6
O24 C16 H16A 109.5
O24 C16 H16B 109.5
H16A C16 H16B 109.5
O24 C16 H16C 109.5
H16A C16 H16C 109.5
H16B C16 H16C 109.5
O23 C17 H17A 109.5
O23 C17 H17B 109.5
H17A C17 H17B 109.5
O23 C17 H17C 109.5
H17A C17 H17C 109.5
H17B C17 H17C 109.5
C13 C18 H18A 109.5
C13 C18 H18B 109.5
H18A C18 H18B 109.5
C13 C18 H18C 109.5
H18A C18 H18C 109.5
H18B C18 H18C 109.5

loop_
_geom_bond_atom_site_label_1
_geom_bond_atom_site_label_2
_geom_bond_distance
C1 O25 1.207(2)
C1 O24 1.343(2)
C1 C2 1.476(2)
C2 C3 1.330(3)
C3 C4 1.467(2)
C4 C9 1.395(3)
C4 C5 1.401(2)
C5 C6 1.389(2)
C6 O23 1.365(2)
C6 C7 1.403(2)
C7 C8 1.378(2)
C7 O22 1.413(2)
C8 C9 1.391(3)
C10 C15 1.395(2)
C10 C11 1.396(2)
C10 S19 1.7561(18)
C11 C12 1.386(3)
C12 C13 1.395(3)
C13 C14 1.397(3)
C13 C18 1.510(3)
C14 C15 1.387(3)
C16 O24 1.447(2)
C17 O23 1.437(2)
O20 S19 1.4294(13)
O21 S19 1.4282(13)
O22 S19 1.5997(13)
C2 H2 0.9300
C3 H3 0.9300
C5 H5 0.9300
C8 H8 0.9300
C9 H9 0.9300
C11 H11 0.9300
C12 H12 0.9300
C14 H14 0.9300
C15 H15 0.9300
C16 H16A 0.9600
C16 H16B 0.9600
C16 H16C 0.9600
C17 H17A 0.9600
C17 H17B 0.9600
C17 H17C 0.9600
C18 H18A 0.9600
C18 H18B 0.9600
C18 H18C 0.9600

loop_
_cod_related_entry_id
_cod_related_entry_database
_cod_related_entry_code
1 ChemSpider 30660487
